data_7223370
loop_
_publ_author_name
'Kodama, Koichi'
'Morita, Yuya'
'Sekine, Eriko'
'Hirose, Takuji'

_publ_section_title
;
 A systematic study on ternary inclusion crystals consisting of dianilines
 and three positional isomers of ditoluoyl-l-tartaric acid
;
_journal_issue 1
_journal_name_full CrystEngComm
_journal_page_first 123
_journal_paper_doi 10.1039/C5CE01769F
_journal_volume 18
_journal_year 2016
_chemical_absolute_configuration syn
_chemical_formula_moiety 'C20 H16 O8 2-, C13 H16 N2 2+, 3(H2 O)'
_chemical_formula_sum 'C33 H38 N2 O11'
_chemical_formula_weight 638.65
_chemical_name_systematic
;
 ?
;
_space_group_crystal_system monoclinic
_space_group_IT_number 5
_space_group_name_Hall 'C 2y'
_space_group_name_H-M_alt 'C 1 2 1'
_symmetry_space_group_name_Hall 'C 2y'
_symmetry_space_group_name_H-M 'C 1 2 1'
_atom_sites_solution_hydrogens mixed
_audit_creation_method SHELXL-2013
_audit_update_record
;
2015-11-01 deposited with the CCDC.
2015-11-18 downloaded from the CCDC.
;
_cell_angle_alpha 90
_cell_angle_beta 119.099(4)
_cell_angle_gamma 90
_cell_formula_units_Z 2
_cell_length_a 13.604(2)
_cell_length_b 9.974(2)
_cell_length_c 13.840(3)
_cell_measurement_temperature 100(2)
_cell_volume 1640.9(5)
_computing_structure_refinement 'SHELXL-2013 (Sheldrick, 2013)'
_diffrn_ambient_temperature 100(2)
_diffrn_measured_fraction_theta_full 0.906
_diffrn_measured_fraction_theta_max 0.932
_diffrn_measurement_device_type 'Bruker SMART APEX2'
_diffrn_measurement_method '\w scans'
_diffrn_radiation_type MoK\a
_diffrn_radiation_wavelength 0.71073
_diffrn_reflns_av_R_equivalents 0.0641
_diffrn_reflns_av_unetI/netI 0.0407
_diffrn_reflns_laue_measured_fraction_full 0.906
_diffrn_reflns_laue_measured_fraction_max 0.932
_diffrn_reflns_limit_h_max 16
_diffrn_reflns_limit_h_min -11
_diffrn_reflns_limit_k_max 9
_diffrn_reflns_limit_k_min -11
_diffrn_reflns_limit_l_max 16
_diffrn_reflns_limit_l_min -16
_diffrn_reflns_number 3416
_diffrn_reflns_point_group_measured_fraction_full 0.658
_diffrn_reflns_point_group_measured_fraction_max 0.678
_diffrn_reflns_theta_full 25.242
_diffrn_reflns_theta_max 25.000
_diffrn_reflns_theta_min 1.684
_exptl_absorpt_coefficient_mu 0.097
_exptl_absorpt_correction_T_max 0.9981
_exptl_absorpt_correction_T_min 0.9846
_exptl_absorpt_correction_type multi-scan
_exptl_absorpt_process_details 'SADABS v2008/1 (Bruker, 2008)'
_exptl_crystal_colour orange
_exptl_crystal_density_diffrn 1.293
_exptl_crystal_description platelet
_exptl_crystal_F_000 676
_exptl_crystal_size_max 0.160
_exptl_crystal_size_mid 0.140
_exptl_crystal_size_min 0.020
_refine_diff_density_max 0.198
_refine_diff_density_min -0.193
_refine_diff_density_rms 0.044
_refine_ls_abs_structure_details
;
 Flack x determined using 474 quotients [(I+)-(I-)]/[(I+)+(I-)]
 (Parsons and Flack (2004), Acta Cryst. A60, s61).
;
_refine_ls_abs_structure_Flack 1.1(10)
_refine_ls_extinction_method none
_refine_ls_goodness_of_fit_ref 1.029
_refine_ls_hydrogen_treatment mixed
_refine_ls_matrix_type full
_refine_ls_number_parameters 234
_refine_ls_number_reflns 1956
_refine_ls_number_restraints 1
_refine_ls_restrained_S_all 1.029
_refine_ls_R_factor_all 0.0394
_refine_ls_R_factor_gt 0.0369
_refine_ls_shift/su_max 0.000
_refine_ls_shift/su_mean 0.000
_refine_ls_structure_factor_coef Fsqd
_refine_ls_weighting_details 'w=1/[\s^2^(Fo^2^)+(0.0715P)^2^+0.4055P] where P=(Fo^2^+2Fc^2^)/3'
_refine_ls_weighting_scheme calc
_refine_ls_wR_factor_gt 0.0972
_refine_ls_wR_factor_ref 0.1004
_reflns_Friedel_coverage 0.368
_reflns_friedel_fraction_full 0.378
_reflns_friedel_fraction_max 0.390
_reflns_number_gt 1845
_reflns_number_total 1956
_reflns_threshold_expression 'I > 2\s(I)'
_cod_data_source_file c5ce01769f2.cif
_cod_data_source_block B1
_cod_depositor_comments 'Adding full bibliography for 7223369--7223375.cif.'
_cod_original_cell_volume 1640.9(6)
_cod_database_code 7223370
_shelx_space_group_comment
;
The symmetry employed for this shelxl refinement is uniquely defined
by the following loop, which should always be used as a source of
symmetry information in preference to the above space-group names.
They are only intended as comments.
;
_shelx_estimated_absorpt_t_min 0.985
_shelx_estimated_absorpt_t_max 0.998
_shelxl_version_number 2013-4

loop_
_space_group_symop_operation_xyz
'x, y, z'
'-x, y, -z'
'x+1/2, y+1/2, z'
'-x+1/2, y+1/2, -z'

loop_
_atom_site_label
_atom_site_type_symbol
_atom_site_fract_x
_atom_site_fract_y
_atom_site_fract_z
_atom_site_U_iso_or_equiv
_atom_site_adp_type
_atom_site_occupancy
_atom_site_site_symmetry_order
_atom_site_calc_flag
_atom_site_refinement_flags_posn
_atom_site_refinement_flags_adp
_atom_site_refinement_flags_occupancy
O1 O 0.96246(17) 0.9071(2) 0.88587(17) 0.0194(5) Uani 1 1 d . . .
O2 O 1.0000 0.5231(3) 1.0000 0.0219(7) Uani 1 2 d S T P
H1 H 1.019(3) 0.477(5) 0.960(3) 0.038(12) Uiso 1 1 d . . .
O3 O 0.81871(16) 1.1225(2) 0.98344(18) 0.0222(5) Uani 1 1 d . . .
O4 O 0.84151(19) 1.0035(2) 0.72433(18) 0.0274(6) Uani 1 1 d . . .
O5 O 0.77572(17) 0.9199(2) 0.90547(17) 0.0228(5) Uani 1 1 d . . .
O6 O 0.5786(2) 0.8551(3) 0.9056(2) 0.0266(6) Uani 1 1 d . . .
H2 H 0.603(4) 0.795(5) 0.951(4) 0.039(13) Uiso 1 1 d . . .
H3 H 0.633(5) 0.887(7) 0.898(5) 0.078(19) Uiso 1 1 d . . .
C1 C 0.5775(3) 0.4394(3) 0.6012(3) 0.0232(7) Uani 1 1 d . . .
N1 N 0.7922(2) 0.6458(3) 0.8978(2) 0.0206(6) Uani 1 1 d . . .
H4 H 0.789(3) 0.733(5) 0.886(3) 0.033(10) Uiso 1 1 d . . .
H5 H 0.862(4) 0.614(4) 0.926(3) 0.033(10) Uiso 1 1 d . . .
H6 H 0.763(4) 0.629(5) 0.952(4) 0.046(12) Uiso 1 1 d . . .
C2 C 0.8999(2) 0.9100(3) 0.7739(3) 0.0200(7) Uani 1 1 d . . .
C3 C 1.0247(3) 0.7266(3) 0.7736(3) 0.0245(7) Uani 1 1 d . . .
H7 H 1.0835 0.7635 0.8399 0.029 Uiso 1 1 calc R U .
C4 C 0.9171(3) 0.7858(3) 0.7239(3) 0.0213(7) Uani 1 1 d . . .
C5 C 0.9501(2) 1.0221(3) 0.9416(2) 0.0179(6) Uani 1 1 d . . .
H8 H 0.9533 1.1050 0.9026 0.021 Uiso 1 1 calc R U .
C6 C 0.7188(3) 0.5761(3) 0.7945(2) 0.0204(7) Uani 1 1 d . . .
C7 C 0.5000 0.3588(5) 0.5000 0.0250(10) Uani 1 2 d S T P
H9 H 0.4534 0.3001 0.5192 0.030 Uiso 0.5 1 calc R U P
H10 H 0.5466 0.3001 0.4808 0.030 Uiso 0.5 1 calc R U P
C8 C 1.0454(3) 0.6157(4) 0.7268(3) 0.0302(8) Uani 1 1 d . . .
H11 H 1.1185 0.5773 0.7598 0.036 Uiso 1 1 calc R U .
C9 C 0.8297(3) 0.7302(4) 0.6279(3) 0.0241(7) Uani 1 1 d . . .
C10 C 0.7622(3) 0.4779(3) 0.7559(3) 0.0249(8) Uani 1 1 d . . .
H12 H 0.8401 0.4569 0.7953 0.030 Uiso 1 1 calc R U .
C11 C 0.8525(3) 0.6164(4) 0.5839(3) 0.0280(8) Uani 1 1 d . . .
H13 H 0.7935 0.5763 0.5195 0.034 Uiso 1 1 calc R U .
C12 C 0.6916(3) 0.4100(4) 0.6593(3) 0.0268(8) Uani 1 1 d . . .
H14 H 0.7216 0.3426 0.6325 0.032 Uiso 1 1 calc R U .
C13 C 0.8380(2) 1.0199(3) 0.9431(2) 0.0181(7) Uani 1 1 d . . .
C14 C 0.5360(3) 0.5398(3) 0.6411(3) 0.0241(7) Uani 1 1 d . . .
H15 H 0.4584 0.5620 0.6014 0.029 Uiso 1 1 calc R U .
C15 C 0.7110(3) 0.7848(4) 0.5721(3) 0.0302(8) Uani 1 1 d . . .
H16 H 0.6981 0.8382 0.5076 0.045 Uiso 1 1 calc R U .
H17 H 0.7004 0.8413 0.6243 0.045 Uiso 1 1 calc R U .
H18 H 0.6574 0.7101 0.5484 0.045 Uiso 1 1 calc R U .
C16 C 0.6056(3) 0.6082(3) 0.7374(3) 0.0237(7) Uani 1 1 d . . .
H19 H 0.5761 0.6762 0.7641 0.028 Uiso 1 1 calc R U .
C17 C 0.9588(3) 0.5604(4) 0.6314(3) 0.0306(8) Uani 1 1 d . . .
H20 H 0.9726 0.4840 0.5987 0.037 Uiso 1 1 calc R U .

loop_
_atom_site_aniso_label
_atom_site_aniso_U_11
_atom_site_aniso_U_22
_atom_site_aniso_U_33
_atom_site_aniso_U_23
_atom_site_aniso_U_13
_atom_site_aniso_U_12
O1 0.0194(10) 0.0177(11) 0.0230(10) -0.0011(9) 0.0117(9) 0.0014(9)
O2 0.0205(16) 0.0189(16) 0.0318(17) 0.000 0.0171(15) 0.000
O3 0.0222(11) 0.0179(12) 0.0333(12) -0.0033(10) 0.0187(10) -0.0002(9)
O4 0.0277(12) 0.0239(13) 0.0289(11) 0.0023(10) 0.0125(11) 0.0032(10)
O5 0.0199(10) 0.0167(11) 0.0349(12) 0.0001(10) 0.0158(10) -0.0015(10)
O6 0.0262(12) 0.0204(13) 0.0410(14) 0.0037(12) 0.0224(12) 0.0023(10)
C1 0.0272(17) 0.0212(18) 0.0252(15) 0.0030(14) 0.0160(15) -0.0006(13)
N1 0.0199(15) 0.0166(15) 0.0280(14) 0.0017(11) 0.0136(13) 0.0027(11)
C2 0.0159(14) 0.0221(16) 0.0239(14) 0.0025(14) 0.0111(13) -0.0018(13)
C3 0.0264(16) 0.0232(18) 0.0262(15) -0.0007(14) 0.0146(14) -0.0005(14)
C4 0.0267(17) 0.0199(16) 0.0220(15) 0.0017(13) 0.0155(14) -0.0034(13)
C5 0.0201(14) 0.0144(15) 0.0231(15) -0.0006(13) 0.0135(13) -0.0013(12)
C6 0.0232(16) 0.0167(15) 0.0245(15) 0.0048(13) 0.0142(14) -0.0001(12)
C7 0.029(2) 0.022(2) 0.028(2) 0.000 0.017(2) 0.000
C8 0.0341(18) 0.0251(19) 0.0327(17) 0.0031(15) 0.0172(16) 0.0063(15)
C9 0.0290(17) 0.0225(17) 0.0255(15) 0.0048(13) 0.0169(15) -0.0044(14)
C10 0.0217(15) 0.0256(18) 0.0296(16) 0.0009(14) 0.0143(15) 0.0032(13)
C11 0.0360(18) 0.0229(18) 0.0280(15) -0.0011(14) 0.0179(16) -0.0063(15)
C12 0.0280(17) 0.0236(18) 0.0318(16) -0.0011(15) 0.0170(15) 0.0043(15)
C13 0.0163(14) 0.0165(15) 0.0199(13) 0.0046(12) 0.0075(12) 0.0032(12)
C14 0.0214(15) 0.0256(18) 0.0262(15) 0.0042(14) 0.0123(14) 0.0038(13)
C15 0.0272(17) 0.0261(18) 0.0320(17) 0.0012(15) 0.0101(15) -0.0019(14)
C16 0.0281(17) 0.0194(16) 0.0305(16) 0.0018(14) 0.0196(15) 0.0040(14)
C17 0.043(2) 0.0198(18) 0.0350(17) 0.0002(14) 0.0234(17) 0.0019(15)

loop_
_atom_type_symbol
_atom_type_description
_atom_type_scat_dispersion_real
_atom_type_scat_dispersion_imag
_atom_type_scat_source
C C 0.0033 0.0016 'International Tables Vol C Tables 4.2.6.8 and 6.1.1.4'
H H 0.0000 0.0000 'International Tables Vol C Tables 4.2.6.8 and 6.1.1.4'
N N 0.0061 0.0033 'International Tables Vol C Tables 4.2.6.8 and 6.1.1.4'
O O 0.0106 0.0060 'International Tables Vol C Tables 4.2.6.8 and 6.1.1.4'

loop_
_geom_angle_atom_site_label_1
_geom_angle_atom_site_label_2
_geom_angle_atom_site_label_3
_geom_angle
_geom_angle_site_symmetry_1
_geom_angle_site_symmetry_3
C2 O1 C5 115.1(2) . .
H2 O6 H3 109(5) . .
C14 C1 C12 118.5(3) . .
C14 C1 C7 121.2(3) . .
C12 C1 C7 120.2(3) . .
C6 N1 H4 110(3) . .
C6 N1 H5 109(3) . .
H4 N1 H5 112(4) . .
C6 N1 H6 109(2) . .
H4 N1 H6 107(4) . .
H5 N1 H6 110(4) . .
O4 C2 O1 122.8(3) . .
O4 C2 C4 126.2(3) . .
O1 C2 C4 111.0(3) . .
C8 C3 C4 120.5(3) . .
C8 C3 H7 119.7 . .
C4 C3 H7 119.7 . .
C9 C4 C3 120.0(3) . .
C9 C4 C2 121.2(3) . .
C3 C4 C2 118.8(3) . .
O1 C5 C5 107.1(2) . 2_757
O1 C5 C13 111.8(2) . .
C5 C5 C13 111.3(3) 2_757 .
O1 C5 H8 108.9 . .
C5 C5 H8 108.9 2_757 .
C13 C5 H8 108.9 . .
C10 C6 C16 120.7(3) . .
C10 C6 N1 119.9(3) . .
C16 C6 N1 119.3(3) . .
C1 C7 C1 115.7(4) . 2_656
C1 C7 H9 108.4 . .
C1 C7 H9 108.4 2_656 .
C1 C7 H10 108.4 . .
C1 C7 H10 108.4 2_656 .
H9 C7 H10 107.4 . .
C3 C8 C17 119.6(3) . .
C3 C8 H11 120.2 . .
C17 C8 H11 120.2 . .
C11 C9 C4 118.2(3) . .
C11 C9 C15 118.7(3) . .
C4 C9 C15 123.1(3) . .
C6 C10 C12 119.6(3) . .
C6 C10 H12 120.2 . .
C12 C10 H12 120.2 . .
C17 C11 C9 121.7(3) . .
C17 C11 H13 119.2 . .
C9 C11 H13 119.2 . .
C10 C12 C1 120.7(3) . .
C10 C12 H14 119.6 . .
C1 C12 H14 119.6 . .
O5 C13 O3 126.3(3) . .
O5 C13 C5 118.9(3) . .
O3 C13 C5 114.8(3) . .
C16 C14 C1 121.3(3) . .
C16 C14 H15 119.4 . .
C1 C14 H15 119.4 . .
C9 C15 H16 109.5 . .
C9 C15 H17 109.5 . .
H16 C15 H17 109.5 . .
C9 C15 H18 109.5 . .
H16 C15 H18 109.5 . .
H17 C15 H18 109.5 . .
C14 C16 C6 119.1(3) . .
C14 C16 H19 120.4 . .
C6 C16 H19 120.4 . .
C11 C17 C8 120.0(3) . .
C11 C17 H20 120.0 . .
C8 C17 H20 120.0 . .

loop_
_geom_bond_atom_site_label_1
_geom_bond_atom_site_label_2
_geom_bond_distance
_geom_bond_site_symmetry_2
O1 C2 1.358(4) .
O1 C5 1.436(4) .
O2 H1 0.85(4) .
O3 C13 1.253(4) .
O4 C2 1.201(4) .
O5 C13 1.247(4) .
O6 H2 0.82(5) .
O6 H3 0.86(7) .
C1 C14 1.389(5) .
C1 C12 1.389(5) .
C1 C7 1.511(4) .
N1 C6 1.462(4) .
N1 H4 0.89(5) .
N1 H5 0.89(4) .
N1 H6 1.02(5) .
C2 C4 1.491(5) .
C3 C8 1.378(5) .
C3 C4 1.409(5) .
C3 H7 0.9500 .
C4 C9 1.397(5) .
C5 C5 1.524(6) 2_757
C5 C13 1.536(4) .
C5 H8 1.0000 .
C6 C10 1.379(5) .
C6 C16 1.383(5) .
C7 C1 1.511(4) 2_656
C7 H9 0.9900 .
C7 H10 0.9900 .
C8 C17 1.386(5) .
C8 H11 0.9500 .
C9 C11 1.393(5) .
C9 C15 1.513(5) .
C10 C12 1.386(5) .
C10 H12 0.9500 .
C11 C17 1.383(5) .
C11 H13 0.9500 .
C12 H14 0.9500 .
C14 C16 1.382(5) .
C14 H15 0.9500 .
C15 H16 0.9800 .
C15 H17 0.9800 .
C15 H18 0.9800 .
C16 H19 0.9500 .
C17 H20 0.9500 .

loop_
_geom_torsion_atom_site_label_1
_geom_torsion_atom_site_label_2
_geom_torsion_atom_site_label_3
_geom_torsion_atom_site_label_4
_geom_torsion
_geom_torsion_site_symmetry_1
_geom_torsion_site_symmetry_4
C5 O1 C2 O4 2.5(4) . .
C5 O1 C2 C4 -179.1(2) . .
C8 C3 C4 C9 1.5(5) . .
C8 C3 C4 C2 -176.8(3) . .
O4 C2 C4 C9 -35.7(5) . .
O1 C2 C4 C9 146.0(3) . .
O4 C2 C4 C3 142.6(3) . .
O1 C2 C4 C3 -35.7(4) . .
C2 O1 C5 C5 -162.8(3) . 2_757
C2 O1 C5 C13 75.0(3) . .
C14 C1 C7 C1 52.0(3) . 2_656
C12 C1 C7 C1 -130.9(4) . 2_656
C4 C3 C8 C17 -1.4(5) . .
C3 C4 C9 C11 -0.2(5) . .
C2 C4 C9 C11 178.1(3) . .
C3 C4 C9 C15 177.7(3) . .
C2 C4 C9 C15 -4.0(5) . .
C16 C6 C10 C12 -0.4(5) . .
N1 C6 C10 C12 178.4(3) . .
C4 C9 C11 C17 -1.3(5) . .
C15 C9 C11 C17 -179.3(3) . .
C6 C10 C12 C1 -0.3(5) . .
C14 C1 C12 C10 1.0(5) . .
C7 C1 C12 C10 -176.1(3) . .
O1 C5 C13 O5 5.0(4) . .
C5 C5 C13 O5 -114.7(2) 2_757 .
O1 C5 C13 O3 -175.0(2) . .
C5 C5 C13 O3 65.3(3) 2_757 .
C12 C1 C14 C16 -1.1(5) . .
C7 C1 C14 C16 176.0(3) . .
C1 C14 C16 C6 0.4(5) . .
C10 C6 C16 C14 0.3(5) . .
N1 C6 C16 C14 -178.5(3) . .
C9 C11 C17 C8 1.5(6) . .
C3 C8 C17 C11 -0.1(6) . .
